data_4022999
loop_
_publ_author_name
'Sylvie Pailloux'
'Iris Binyamin'
'Lorraine M. Deck'
'Brian M. Rapko'
'Benjamin P. Hay'
'Eileen N. Duesler'
'Robert T. Paine'

_publ_section_title
;
 Oxidation Reactivity Channels for 2-(Pyridin-2-yl)-N,N-diphenylacetamides
;
_journal_name_full 'Journal of Organic Chemistry'
_journal_page_first 9195
_journal_page_last 9202
_journal_paper_doi 10.1021/jo701408y
_journal_volume 72
_journal_year 2007
_chemical_formula_moiety 'C33 H27 N3 O2'
_chemical_formula_sum 'C33 H27 N3 O2'
_chemical_formula_weight 497.58
_chemical_name_systematic
; 
 ? 
;
_space_group_IT_number 14
_symmetry_cell_setting monoclinic
_symmetry_space_group_name_Hall '-P 2yn'
_symmetry_space_group_name_H-M 'P 1 21/n 1'
_atom_sites_solution_hydrogens geom
_atom_sites_solution_primary direct
_atom_sites_solution_secondary difmap
_audit_creation_method SHELXL-97
_cell_angle_alpha 90.00
_cell_angle_beta 104.408(9)
_cell_angle_gamma 90.00
_cell_formula_units_Z 4
_cell_length_a 9.7206(10)
_cell_length_b 16.6521(11)
_cell_length_c 17.1319(14)
_cell_measurement_reflns_used 71
_cell_measurement_temperature 292(2)
_cell_measurement_theta_max 12.42
_cell_measurement_theta_min 1.73
_cell_volume 2685.9(4)
_computing_cell_refinement 'Bruker XSCANS'
_computing_data_collection 'Bruker XSCANS'
_computing_data_reduction 'Bruker SHELXTL'
_computing_molecular_graphics 'Bruker SHELXTL'
_computing_publication_material 'Bruker SHELXTL'
_computing_structure_refinement 'SHELXL-97 (Sheldrick, 1997)'
_computing_structure_solution 'SHELXS-97 (Sheldrick, 1990)'
_diffrn_ambient_temperature 292(2)
_diffrn_measured_fraction_theta_full 1.000
_diffrn_measured_fraction_theta_max 1.000
_diffrn_measurement_device_type 'Bruker P4'
_diffrn_measurement_method '\w scans'
_diffrn_radiation_monochromator graphite
_diffrn_radiation_source 'fine-focus sealed tube'
_diffrn_radiation_type MoK\a
_diffrn_radiation_wavelength 0.71073
_diffrn_reflns_av_R_equivalents 0.0312
_diffrn_reflns_av_sigmaI/netI 0.0385
_diffrn_reflns_limit_h_max 11
_diffrn_reflns_limit_h_min 0
_diffrn_reflns_limit_k_max 20
_diffrn_reflns_limit_k_min -20
_diffrn_reflns_limit_l_max 20
_diffrn_reflns_limit_l_min -20
_diffrn_reflns_number 10410
_diffrn_reflns_theta_full 25.50
_diffrn_reflns_theta_max 25.50
_diffrn_reflns_theta_min 1.73
_diffrn_standards_decay_% 0.0
_diffrn_standards_interval_count 97
_diffrn_standards_number 3
_exptl_absorpt_coefficient_mu 0.077
_exptl_absorpt_correction_T_max 0.9851
_exptl_absorpt_correction_T_min 0.9616
_exptl_absorpt_correction_type psi-scan
_exptl_absorpt_process_details XPREP,Bruker
_exptl_crystal_colour colorless
_exptl_crystal_density_diffrn 1.230
_exptl_crystal_density_method 'not measured'
_exptl_crystal_description long_needles,cut
_exptl_crystal_F_000 1048
_exptl_crystal_size_max 0.55
_exptl_crystal_size_mid 0.30
_exptl_crystal_size_min 0.15
_refine_diff_density_max 0.110
_refine_diff_density_min -0.150
_refine_diff_density_rms 0.033
_refine_ls_extinction_method none
_refine_ls_goodness_of_fit_ref 1.018
_refine_ls_hydrogen_treatment mixed
_refine_ls_matrix_type full
_refine_ls_number_parameters 348
_refine_ls_number_reflns 4994
_refine_ls_number_restraints 0
_refine_ls_restrained_S_all 1.018
_refine_ls_R_factor_all 0.0705
_refine_ls_R_factor_gt 0.0426
_refine_ls_shift/su_max 0.000
_refine_ls_shift/su_mean 0.000
_refine_ls_structure_factor_coef Fsqd
_refine_ls_weighting_details 'calc w=1/[\s^2^(Fo^2^)+(0.0522P)^2^+0.0907P] where P=(Fo^2^+2Fc^2^)/3'
_refine_ls_weighting_scheme calc
_refine_ls_wR_factor_gt 0.0979
_refine_ls_wR_factor_ref 0.1096
_reflns_number_gt 3431
_reflns_number_total 4994
_reflns_threshold_expression >2sigma(I)
_cod_data_source_file jo701408y-File008.cif
_cod_data_source_block rtp055
_cod_depositor_comments
;
The following automatic conversions were performed:
'_symmetry_cell_setting' value 'Monoclinic' changed to 'monoclinic'
according to '/home/saulius/struct/CIF-dictionaries/cif_core.dic'
dictionary named 'cif_core.dic' version 2.4.1 from 2010-06-29.

Automatic conversion script
Id: cif_fix_enum 1527 2010-12-29 10:47:43Z saulius 
;
_cod_original_sg_symbol_H-M 'P 21/n'
_cod_database_code 4022999

loop_
_symmetry_equiv_pos_as_xyz
'x, y, z'
'-x+1/2, y+1/2, -z+1/2'
'-x, -y, -z'
'x-1/2, -y-1/2, z-1/2'

loop_
_atom_site_label
_atom_site_type_symbol
_atom_site_fract_x
_atom_site_fract_y
_atom_site_fract_z
_atom_site_U_iso_or_equiv
_atom_site_adp_type
_atom_site_occupancy
_atom_site_symmetry_multiplicity
_atom_site_calc_flag
_atom_site_refinement_flags
_atom_site_disorder_assembly
_atom_site_disorder_group
O1 O 0.40674(14) 0.17668(7) 0.38897(8) 0.0604(3) Uani 1 1 d . . .
O2 O 0.47189(12) 0.16855(6) 0.21796(7) 0.0481(3) Uani 1 1 d . . .
N1 N 0.30970(14) 0.36245(8) 0.18072(8) 0.0482(3) Uani 1 1 d . . .
N2 N 0.30753(14) 0.29662(8) 0.40734(7) 0.0428(3) Uani 1 1 d . . .
N3 N 0.65711(13) 0.21710(7) 0.31440(8) 0.0424(3) Uani 1 1 d . . .
C1 C 0.1992(2) 0.38323(12) 0.11971(11) 0.0623(5) Uani 1 1 d . . .
C2 C 0.0736(2) 0.34127(14) 0.10299(13) 0.0735(6) Uani 1 1 d . . .
H2 H -0.0012 0.3569 0.0604 0.088 Uiso 1 1 calc R . .
C3 C 0.0592(2) 0.27640(14) 0.14937(13) 0.0727(6) Uani 1 1 d . . .
H3 H -0.0251 0.2473 0.1385 0.087 Uiso 1 1 calc R . .
C4 C 0.17146(18) 0.25481(11) 0.21257(11) 0.0550(5) Uani 1 1 d . . .
H4 H 0.1643 0.2111 0.2451 0.066 Uiso 1 1 calc R . .
C5 C 0.29457(16) 0.29963(9) 0.22627(9) 0.0389(4) Uani 1 1 d . . .
C6 C 0.42215(16) 0.28043(9) 0.29442(9) 0.0370(3) Uani 1 1 d . . .
H6 H 0.4722(16) 0.3300(9) 0.3087(9) 0.037(4) Uiso 1 1 d . . .
C7 C 0.38028(16) 0.24601(9) 0.36864(9) 0.0423(4) Uani 1 1 d . . .
C8 C 0.51784(16) 0.21749(9) 0.27051(9) 0.0384(4) Uani 1 1 d . . .
C9 C 0.2186(3) 0.45563(16) 0.07174(16) 0.1092(10) Uani 1 1 d . . .
H9A H 0.1546 0.4527 0.0192 0.108(7) Uiso 0.63 1 calc PR A 1
H9B H 0.3146 0.4574 0.0666 0.108(7) Uiso 0.63 1 calc PR A 1
H9C H 0.1990 0.5032 0.0987 0.108(7) Uiso 0.63 1 calc PR A 1
H9D H 0.2436 0.4389 0.0234 0.108(7) Uiso 0.37 1 calc PR A 2
H9E H 0.2930 0.4887 0.1032 0.108(7) Uiso 0.37 1 calc PR A 2
H9F H 0.1317 0.4857 0.0579 0.108(7) Uiso 0.37 1 calc PR A 2
C10 C 0.29480(17) 0.38072(9) 0.38739(9) 0.0428(4) Uani 1 1 d . . .
C11 C 0.41251(19) 0.42973(10) 0.40686(11) 0.0543(5) Uani 1 1 d . . .
H11 H 0.4997 0.4094 0.4353 0.065 Uiso 1 1 calc R . .
C12 C 0.3997(2) 0.50935(12) 0.38372(13) 0.0704(6) Uani 1 1 d . . .
H12 H 0.4791 0.5426 0.3954 0.084 Uiso 1 1 calc R . .
C13 C 0.2707(3) 0.53942(12) 0.34371(14) 0.0755(6) Uani 1 1 d . . .
H13 H 0.2628 0.5930 0.3279 0.091 Uiso 1 1 calc R . .
C14 C 0.1526(2) 0.49116(12) 0.32661(12) 0.0686(6) Uani 1 1 d . . .
H14 H 0.0647 0.5124 0.3005 0.082 Uiso 1 1 calc R . .
C15 C 0.16432(19) 0.41142(10) 0.34810(11) 0.0536(4) Uani 1 1 d . . .
H15 H 0.0846 0.3784 0.3362 0.064 Uiso 1 1 calc R . .
C16 C 0.23906(16) 0.26766(10) 0.46740(9) 0.0440(4) Uani 1 1 d . . .
C17 C 0.23038(18) 0.31771(12) 0.53051(10) 0.0548(5) Uani 1 1 d . . .
H17 H 0.2716 0.3684 0.5349 0.066 Uiso 1 1 calc R . .
C18 C 0.1601(2) 0.29214(15) 0.58713(11) 0.0665(6) Uani 1 1 d . . .
H18 H 0.1534 0.3261 0.6291 0.080 Uiso 1 1 calc R . .
C19 C 0.1005(2) 0.21732(15) 0.58184(13) 0.0747(6) Uani 1 1 d . . .
H19 H 0.0550 0.2000 0.6206 0.090 Uiso 1 1 calc R . .
C20 C 0.1085(2) 0.16793(13) 0.51881(14) 0.0734(6) Uani 1 1 d . . .
H20 H 0.0670 0.1173 0.5146 0.088 Uiso 1 1 calc R . .
C21 C 0.1775(2) 0.19281(11) 0.46171(11) 0.0579(5) Uani 1 1 d . . .
H21 H 0.1824 0.1589 0.4193 0.070 Uiso 1 1 calc R . .
C22 C 0.71899(16) 0.28148(10) 0.36785(10) 0.0452(4) Uani 1 1 d . . .
C23 C 0.7461(2) 0.27136(12) 0.45004(11) 0.0624(5) Uani 1 1 d . . .
H23 H 0.7262 0.2227 0.4715 0.075 Uiso 1 1 calc R . .
C24 C 0.8033(2) 0.33447(15) 0.50045(14) 0.0803(7) Uani 1 1 d . . .
H24 H 0.8224 0.3279 0.5560 0.096 Uiso 1 1 calc R . .
C25 C 0.8315(2) 0.40593(16) 0.46918(18) 0.0861(7) Uani 1 1 d . . .
H25 H 0.8688 0.4481 0.5035 0.103 Uiso 1 1 calc R . .
C26 C 0.8056(2) 0.41607(13) 0.38760(17) 0.0791(7) Uani 1 1 d . . .
H26 H 0.8250 0.4651 0.3665 0.095 Uiso 1 1 calc R . .
C27 C 0.7503(2) 0.35309(11) 0.33628(12) 0.0600(5) Uani 1 1 d . . .
H27 H 0.7344 0.3593 0.2808 0.072 Uiso 1 1 calc R . .
C28 C 0.74000(17) 0.14547(9) 0.31405(9) 0.0451(4) Uani 1 1 d . . .
C29 C 0.8677(2) 0.14944(11) 0.29390(12) 0.0617(5) Uani 1 1 d . . .
H29 H 0.9013 0.1983 0.2800 0.074 Uiso 1 1 calc R . .
C30 C 0.9465(2) 0.07991(14) 0.29437(14) 0.0773(6) Uani 1 1 d . . .
H30 H 1.0330 0.0824 0.2804 0.093 Uiso 1 1 calc R . .
C31 C 0.8987(2) 0.00830(14) 0.31495(14) 0.0803(7) Uani 1 1 d . . .
H31 H 0.9525 -0.0380 0.3153 0.096 Uiso 1 1 calc R . .
C32 C 0.7710(3) 0.00434(12) 0.33518(14) 0.0796(6) Uani 1 1 d . . .
H32 H 0.7381 -0.0447 0.3492 0.095 Uiso 1 1 calc R . .
C33 C 0.6911(2) 0.07300(10) 0.33480(11) 0.0613(5) Uani 1 1 d . . .
H33 H 0.6045 0.0702 0.3485 0.074 Uiso 1 1 calc R . .

loop_
_atom_site_aniso_label
_atom_site_aniso_U_11
_atom_site_aniso_U_22
_atom_site_aniso_U_33
_atom_site_aniso_U_23
_atom_site_aniso_U_13
_atom_site_aniso_U_12
O1 0.0744(9) 0.0476(7) 0.0716(8) 0.0161(6) 0.0419(7) 0.0188(6)
O2 0.0459(7) 0.0488(7) 0.0511(7) -0.0099(5) 0.0148(5) -0.0015(5)
N1 0.0442(8) 0.0526(8) 0.0462(8) 0.0071(7) 0.0085(7) -0.0001(7)
N2 0.0434(8) 0.0450(8) 0.0439(7) 0.0034(6) 0.0185(6) 0.0072(6)
N3 0.0357(7) 0.0432(7) 0.0492(7) -0.0028(6) 0.0122(6) 0.0043(6)
C1 0.0569(12) 0.0716(13) 0.0523(11) 0.0096(9) 0.0020(9) 0.0048(10)
C2 0.0523(12) 0.0974(16) 0.0599(12) -0.0024(12) -0.0067(10) 0.0059(12)
C3 0.0442(11) 0.0927(16) 0.0755(14) -0.0147(12) 0.0042(10) -0.0184(11)
C4 0.0461(10) 0.0593(11) 0.0589(11) -0.0035(9) 0.0119(9) -0.0122(9)
C5 0.0350(8) 0.0423(9) 0.0416(8) -0.0039(7) 0.0137(7) 0.0003(7)
C6 0.0349(8) 0.0369(8) 0.0407(8) -0.0021(7) 0.0122(7) -0.0012(7)
C7 0.0414(9) 0.0423(9) 0.0462(9) 0.0033(7) 0.0167(7) 0.0054(7)
C8 0.0368(9) 0.0413(9) 0.0406(8) 0.0014(7) 0.0163(7) -0.0011(7)
C9 0.107(2) 0.115(2) 0.0880(17) 0.0507(16) -0.0093(15) -0.0025(17)
C10 0.0452(9) 0.0431(9) 0.0434(9) -0.0017(7) 0.0171(8) 0.0073(8)
C11 0.0495(10) 0.0550(11) 0.0594(11) -0.0113(9) 0.0154(9) 0.0013(9)
C12 0.0767(15) 0.0501(11) 0.0921(15) -0.0128(11) 0.0355(12) -0.0116(11)
C13 0.0939(17) 0.0475(11) 0.0960(16) 0.0108(11) 0.0438(14) 0.0129(12)
C14 0.0680(13) 0.0600(12) 0.0803(14) 0.0118(10) 0.0232(11) 0.0250(11)
C15 0.0473(10) 0.0553(11) 0.0602(11) 0.0027(9) 0.0169(9) 0.0108(8)
C16 0.0358(9) 0.0579(10) 0.0399(8) 0.0071(8) 0.0124(7) 0.0110(8)
C17 0.0472(10) 0.0717(12) 0.0475(10) -0.0018(9) 0.0156(8) 0.0103(9)
C18 0.0559(12) 0.1023(17) 0.0468(10) 0.0026(11) 0.0231(9) 0.0202(11)
C19 0.0650(13) 0.1030(18) 0.0676(13) 0.0262(13) 0.0382(11) 0.0182(13)
C20 0.0713(14) 0.0770(14) 0.0846(15) 0.0185(12) 0.0433(12) 0.0044(11)
C21 0.0607(12) 0.0599(11) 0.0603(11) 0.0042(9) 0.0283(10) 0.0020(9)
C22 0.0336(8) 0.0487(10) 0.0522(10) -0.0059(8) 0.0086(7) 0.0056(7)
C23 0.0638(12) 0.0666(12) 0.0524(11) -0.0008(9) 0.0061(9) 0.0159(10)
C24 0.0694(14) 0.0982(17) 0.0615(13) -0.0238(13) -0.0059(11) 0.0232(13)
C25 0.0517(13) 0.0903(18) 0.107(2) -0.0428(16) 0.0027(13) -0.0046(12)
C26 0.0601(13) 0.0674(14) 0.113(2) -0.0205(13) 0.0278(13) -0.0195(11)
C27 0.0508(11) 0.0601(12) 0.0720(12) -0.0060(10) 0.0208(9) -0.0090(9)
C28 0.0442(9) 0.0479(10) 0.0440(9) -0.0016(7) 0.0126(7) 0.0099(8)
C29 0.0495(11) 0.0615(11) 0.0789(13) -0.0064(10) 0.0247(10) 0.0061(9)
C30 0.0527(12) 0.0831(16) 0.0989(17) -0.0203(13) 0.0240(12) 0.0158(12)
C31 0.0645(14) 0.0656(14) 0.1030(17) -0.0230(12) 0.0062(12) 0.0257(12)
C32 0.0837(16) 0.0514(12) 0.1008(17) 0.0056(11) 0.0175(14) 0.0153(11)
C33 0.0607(12) 0.0539(11) 0.0734(13) 0.0076(9) 0.0244(10) 0.0116(9)

loop_
_atom_type_symbol
_atom_type_description
_atom_type_scat_dispersion_real
_atom_type_scat_dispersion_imag
_atom_type_scat_source
C C 0.0033 0.0016 'International Tables Vol C Tables 4.2.6.8 and 6.1.1.4'
H H 0.0000 0.0000 'International Tables Vol C Tables 4.2.6.8 and 6.1.1.4'
N N 0.0061 0.0033 'International Tables Vol C Tables 4.2.6.8 and 6.1.1.4'
O O 0.0106 0.0060 'International Tables Vol C Tables 4.2.6.8 and 6.1.1.4'

loop_
_geom_angle_atom_site_label_1
_geom_angle_atom_site_label_2
_geom_angle_atom_site_label_3
_geom_angle
C5 N1 C1 118.25(15)
C7 N2 C10 120.46(12)
C7 N2 C16 121.65(13)
C10 N2 C16 117.87(12)
C8 N3 C28 118.50(13)
C8 N3 C22 122.86(12)
C28 N3 C22 118.25(12)
N1 C1 C2 121.87(18)
N1 C1 C9 116.67(18)
C2 C1 C9 121.45(19)
C3 C2 C1 119.64(18)
C3 C2 H2 120.2
C1 C2 H2 120.2
C2 C3 C4 119.07(18)
C2 C3 H3 120.5
C4 C3 H3 120.5
C5 C4 C3 118.40(18)
C5 C4 H4 120.8
C3 C4 H4 120.8
N1 C5 C4 122.77(15)
N1 C5 C6 115.39(13)
C4 C5 C6 121.83(15)
C5 C6 C8 112.12(12)
C5 C6 C7 112.47(12)
C8 C6 C7 105.70(12)
C5 C6 H6 106.4(9)
C8 C6 H6 110.8(9)
C7 C6 H6 109.4(9)
O1 C7 N2 122.88(14)
O1 C7 C6 120.67(14)
N2 C7 C6 116.39(13)
O2 C8 N3 122.19(14)
O2 C8 C6 121.64(14)
N3 C8 C6 116.11(13)
C1 C9 H9A 109.5
C1 C9 H9B 109.5
H9A C9 H9B 109.5
C1 C9 H9C 109.5
H9A C9 H9C 109.5
H9B C9 H9C 109.5
C1 C9 H9D 109.5
H9A C9 H9D 54.6
H9B C9 H9D 57.9
H9C C9 H9D 141.0
C1 C9 H9E 109.5
H9A C9 H9E 141.0
H9B C9 H9E 54.6
H9C C9 H9E 57.9
H9D C9 H9E 109.5
C1 C9 H9F 109.5
H9A C9 H9F 57.9
H9B C9 H9F 141.0
H9C C9 H9F 54.6
H9D C9 H9F 109.5
H9E C9 H9F 109.5
C11 C10 C15 120.45(16)
C11 C10 N2 120.13(15)
C15 C10 N2 119.42(15)
C10 C11 C12 119.31(18)
C10 C11 H11 120.3
C12 C11 H11 120.3
C13 C12 C11 120.1(2)
C13 C12 H12 119.9
C11 C12 H12 119.9
C12 C13 C14 120.51(19)
C12 C13 H13 119.7
C14 C13 H13 119.7
C13 C14 C15 119.95(19)
C13 C14 H14 120.0
C15 C14 H14 120.0
C14 C15 C10 119.61(18)
C14 C15 H15 120.2
C10 C15 H15 120.2
C21 C16 C17 119.40(16)
C21 C16 N2 121.53(15)
C17 C16 N2 119.02(15)
C16 C17 C18 119.89(19)
C16 C17 H17 120.1
C18 C17 H17 120.1
C19 C18 C17 120.55(19)
C19 C18 H18 119.7
C17 C18 H18 119.7
C18 C19 C20 119.43(18)
C18 C19 H19 120.3
C20 C19 H19 120.3
C19 C20 C21 120.6(2)
C19 C20 H20 119.7
C21 C20 H20 119.7
C16 C21 C20 120.10(18)
C16 C21 H21 120.0
C20 C21 H21 120.0
C27 C22 C23 120.25(17)
C27 C22 N3 119.58(15)
C23 C22 N3 120.16(16)
C22 C23 C24 119.3(2)
C22 C23 H23 120.3
C24 C23 H23 120.3
C25 C24 C23 120.4(2)
C25 C24 H24 119.8
C23 C24 H24 119.8
C24 C25 C26 120.4(2)
C24 C25 H25 119.8
C26 C25 H25 119.8
C25 C26 C27 119.9(2)
C25 C26 H26 120.1
C27 C26 H26 120.1
C22 C27 C26 119.68(19)
C22 C27 H27 120.2
C26 C27 H27 120.2
C29 C28 C33 120.02(16)
C29 C28 N3 120.25(16)
C33 C28 N3 119.72(15)
C28 C29 C30 119.47(19)
C28 C29 H29 120.3
C30 C29 H29 120.3
C31 C30 C29 120.7(2)
C31 C30 H30 119.7
C29 C30 H30 119.7
C30 C31 C32 119.84(19)
C30 C31 H31 120.1
C32 C31 H31 120.1
C31 C32 C33 120.2(2)
C31 C32 H32 119.9
C33 C32 H32 119.9
C28 C33 C32 119.82(18)
C28 C33 H33 120.1
C32 C33 H33 120.1

loop_
_geom_bond_atom_site_label_1
_geom_bond_atom_site_label_2
_geom_bond_distance
O1 C7 1.2147(17)
O2 C8 1.2140(17)
N1 C5 1.3350(19)
N1 C1 1.344(2)
N2 C7 1.3722(19)
N2 C10 1.440(2)
N2 C16 1.4405(19)
N3 C8 1.3753(19)
N3 C28 1.4404(19)
N3 C22 1.441(2)
C1 C2 1.374(3)
C1 C9 1.497(3)
C2 C3 1.369(3)
C2 H2 0.9300
C3 C4 1.380(3)
C3 H3 0.9300
C4 C5 1.380(2)
C4 H4 0.9300
C5 C6 1.511(2)
C6 C8 1.524(2)
C6 C7 1.539(2)
C6 H6 0.958(14)
C9 H9A 0.9600
C9 H9B 0.9600
C9 H9C 0.9600
C9 H9D 0.9600
C9 H9E 0.9600
C9 H9F 0.9600
C10 C11 1.377(2)
C10 C15 1.378(2)
C11 C12 1.381(3)
C11 H11 0.9300
C12 C13 1.366(3)
C12 H12 0.9300
C13 C14 1.372(3)
C13 H13 0.9300
C14 C15 1.375(2)
C14 H14 0.9300
C15 H15 0.9300
C16 C21 1.375(2)
C16 C17 1.384(2)
C17 C18 1.385(3)
C17 H17 0.9300
C18 C19 1.367(3)
C18 H18 0.9300
C19 C20 1.375(3)
C19 H19 0.9300
C20 C21 1.380(3)
C20 H20 0.9300
C21 H21 0.9300
C22 C27 1.374(2)
C22 C23 1.377(2)
C23 C24 1.386(3)
C23 H23 0.9300
C24 C25 1.361(3)
C24 H24 0.9300
C25 C26 1.367(3)
C25 H25 0.9300
C26 C27 1.388(3)
C26 H26 0.9300
C27 H27 0.9300
C28 C29 1.370(2)
C28 C33 1.376(2)
C29 C30 1.387(3)
C29 H29 0.9300
C30 C31 1.358(3)
C30 H30 0.9300
C31 C32 1.371(3)
C31 H31 0.9300
C32 C33 1.381(3)
C32 H32 0.9300
C33 H33 0.9300

loop_
_geom_torsion_atom_site_label_1
_geom_torsion_atom_site_label_2
_geom_torsion_atom_site_label_3
_geom_torsion_atom_site_label_4
_geom_torsion
C5 N1 C1 C2 -0.7(3)
C5 N1 C1 C9 178.02(19)
N1 C1 C2 C3 0.1(3)
C9 C1 C2 C3 -178.6(2)
C1 C2 C3 C4 0.4(3)
C2 C3 C4 C5 -0.2(3)
C1 N1 C5 C4 0.9(2)
C1 N1 C5 C6 -179.15(15)
C3 C4 C5 N1 -0.5(3)
C3 C4 C5 C6 179.63(16)
N1 C5 C6 C8 -93.91(16)
C4 C5 C6 C8 86.01(18)
N1 C5 C6 C7 147.13(13)
C4 C5 C6 C7 -32.9(2)
C10 N2 C7 O1 172.06(15)
C16 N2 C7 O1 -9.4(2)
C10 N2 C7 C6 -10.6(2)
C16 N2 C7 C6 167.96(13)
C5 C6 C7 O1 112.34(17)
C8 C6 C7 O1 -10.3(2)
C5 C6 C7 N2 -65.05(18)
C8 C6 C7 N2 172.30(13)
C28 N3 C8 O2 -17.3(2)
C22 N3 C8 O2 170.04(15)
C28 N3 C8 C6 159.77(13)
C22 N3 C8 C6 -12.9(2)
C5 C6 C8 O2 -26.1(2)
C7 C6 C8 O2 96.77(16)
C5 C6 C8 N3 156.83(13)
C7 C6 C8 N3 -80.29(15)
C7 N2 C10 C11 -68.7(2)
C16 N2 C10 C11 112.65(17)
C7 N2 C10 C15 110.69(17)
C16 N2 C10 C15 -67.94(19)
C15 C10 C11 C12 -2.6(3)
N2 C10 C11 C12 176.80(15)
C10 C11 C12 C13 1.6(3)
C11 C12 C13 C14 0.4(3)
C12 C13 C14 C15 -1.6(3)
C13 C14 C15 C10 0.6(3)
C11 C10 C15 C14 1.5(3)
N2 C10 C15 C14 -177.90(16)
C7 N2 C16 C21 -34.6(2)
C10 N2 C16 C21 144.06(16)
C7 N2 C16 C17 148.02(15)
C10 N2 C16 C17 -33.4(2)
C21 C16 C17 C18 0.0(2)
N2 C16 C17 C18 177.49(15)
C16 C17 C18 C19 0.8(3)
C17 C18 C19 C20 -1.2(3)
C18 C19 C20 C21 0.9(3)
C17 C16 C21 C20 -0.4(3)
N2 C16 C21 C20 -177.79(16)
C19 C20 C21 C16 -0.1(3)
C8 N3 C22 C27 -73.9(2)
C28 N3 C22 C27 113.43(17)
C8 N3 C22 C23 105.89(18)
C28 N3 C22 C23 -66.8(2)
C27 C22 C23 C24 0.9(3)
N3 C22 C23 C24 -178.84(16)
C22 C23 C24 C25 0.4(3)
C23 C24 C25 C26 -0.8(3)
C24 C25 C26 C27 -0.1(3)
C23 C22 C27 C26 -1.8(3)
N3 C22 C27 C26 177.92(16)
C25 C26 C27 C22 1.4(3)
C8 N3 C28 C29 126.53(17)
C22 N3 C28 C29 -60.4(2)
C8 N3 C28 C33 -54.1(2)
C22 N3 C28 C33 118.94(18)
C33 C28 C29 C30 0.2(3)
N3 C28 C29 C30 179.61(17)
C28 C29 C30 C31 -0.3(3)
C29 C30 C31 C32 0.3(4)
C30 C31 C32 C33 -0.1(4)
C29 C28 C33 C32 -0.1(3)
N3 C28 C33 C32 -179.44(17)
C31 C32 C33 C28 0.0(3)
